data_7241913
loop_
_publ_author_name
'Socha, Pawe\/l'
'Prus, Bernadeta'
'Dobrzycki, \/Lukasz'
'Boese, Roland'
'Cyra\'nski, Micha\/l K.'

_publ_section_title
;
 Intermolecular interactions in hydrates of 4-methylpiperidine and
 4-chloropiperidine -- a structural and computational study
;
_journal_issue 5
_journal_name_full CrystEngComm
_journal_page_first 1251
_journal_page_last 1262
_journal_paper_doi 10.1039/D0CE01585G
_journal_volume 23
_journal_year 2021
_chemical_formula_sum 'C6 H19 N O3'
_chemical_formula_weight 153.22
_chemical_melting_point 263
_chemical_name_common 4-Methylpiperidine_trihydrate
_space_group_crystal_system monoclinic
_space_group_IT_number 14
_space_group_name_Hall '-P 2ybc'
_space_group_name_H-M_alt 'P 1 21/c 1'
_atom_sites_solution_hydrogens mixed
_audit_update_record
;
2020-09-02 deposited with the CCDC.	2020-12-18 downloaded from the CCDC.
;
_cell_angle_alpha 90
_cell_angle_beta 103.596(7)
_cell_angle_gamma 90
_cell_formula_units_Z 4
_cell_length_a 13.176(3)
_cell_length_b 6.3382(11)
_cell_length_c 11.846(2)
_cell_measurement_reflns_used 7592
_cell_measurement_temperature 100.(2)
_cell_measurement_theta_max 30.0394
_cell_measurement_theta_min 3.1852
_cell_volume 961.6(3)
_computing_cell_refinement 'SAINT V8.37A (Bruker AXS Inc., 2015)'
_computing_data_collection 'APEX3 V2017 (Bruker AXS Inc., 2017)'
_computing_data_reduction 'SAINT V8.37A (Bruker AXS Inc., 2015)'
_computing_molecular_graphics 'shelXle (C.B. Huebschle, rev 833)'
_computing_publication_material 'APEX3 V2017 (Bruker AXS Inc., 2017)'
_computing_structure_refinement 'SHELXL-2014/7 (Sheldrick, 2014)'
_computing_structure_solution 'SHELXT (Sheldrick, 2015)'
_diffrn_ambient_temperature 100.(2)
_diffrn_detector_area_resol_mean 10.4167
_diffrn_measured_fraction_theta_full 0.991
_diffrn_measured_fraction_theta_max 0.991
_diffrn_measurement_device_type 'Bruker D8 VENTURE'
_diffrn_measurement_method 'phi scans'
_diffrn_radiation_monochromator TRIUMPH
_diffrn_radiation_type MoK\a
_diffrn_radiation_wavelength 0.71073
_diffrn_reflns_av_R_equivalents 0.0401
_diffrn_reflns_av_unetI/netI 0.0247
_diffrn_reflns_limit_h_max 15
_diffrn_reflns_limit_h_min -15
_diffrn_reflns_limit_k_max 7
_diffrn_reflns_limit_k_min -7
_diffrn_reflns_limit_l_max 14
_diffrn_reflns_limit_l_min -14
_diffrn_reflns_number 11101
_diffrn_reflns_theta_full 25.05
_diffrn_reflns_theta_max 25.05
_diffrn_reflns_theta_min 3.18
_diffrn_source 'fine focus sealed tube'
_exptl_absorpt_coefficient_mu 0.082
_exptl_absorpt_correction_T_max 0.7461
_exptl_absorpt_correction_T_min 0.5113
_exptl_absorpt_correction_type multi-scan
_exptl_absorpt_process_details
;
SADABS-2016/2 - Bruker AXS area detector scaling and absorption correction
;
_exptl_crystal_colour 'clear colourless'
_exptl_crystal_density_diffrn 1.058
_exptl_crystal_density_method 'not measured'
_exptl_crystal_description cylindrical
_exptl_crystal_F_000 344
_exptl_crystal_size_max 0.500
_exptl_crystal_size_mid 0.300
_exptl_crystal_size_min 0.300
_refine_diff_density_max 0.278
_refine_diff_density_min -0.310
_refine_ls_extinction_coef 0.079(9)
_refine_ls_extinction_method 'SHELXL-2014/7 (Sheldrick 2014'
_refine_ls_goodness_of_fit_ref 1.137
_refine_ls_hydrogen_treatment mixed
_refine_ls_matrix_type full
_refine_ls_number_parameters 114
_refine_ls_number_reflns 1684
_refine_ls_number_restraints 1
_refine_ls_restrained_S_all 1.141
_refine_ls_R_factor_all 0.0422
_refine_ls_R_factor_gt 0.0375
_refine_ls_shift/su_max 0.000
_refine_ls_shift/su_mean 0.000
_refine_ls_structure_factor_coef Fsqd
_refine_ls_weighting_details 'w=1/[\s^2^(Fo^2^)+(0.0438P)^2^+0.5540P] where P=(Fo^2^+2Fc^2^)/3'
_refine_ls_weighting_scheme calc
_refine_ls_wR_factor_gt 0.1034
_refine_ls_wR_factor_ref 0.1083
_reflns_number_gt 1518
_reflns_number_total 1684
_reflns_threshold_expression 'I > 2\s(I)'
_cod_data_source_file d0ce01585g2.cif
_cod_data_source_block 4-Methylpiperidine_trihydrate_100K
_cod_depositor_comments
;
The following automatic conversions were performed:

data item '_exptl_absorpt_correction_type' value 'Multi-Scan' was
changed to 'multi-scan' in accordance with the
/home/data/users/saulius/crontab/automatic-downloads/rss-feeds/RSC/lib/dictionaries/cif_core.dic
dictionary named 'cif_core.dic' version 2.4.2 last updated on
2011-04-26.

Automatic conversion script
Id: cif_fix_values 7556 2019-12-06 15:28:31Z antanas 

 Adding full bibliography for 7241907--7241914.cif.
;
_cod_database_code 7241913

loop_
_space_group_symop_operation_xyz
'x, y, z'
'-x, y+1/2, -z+1/2'
'-x, -y, -z'
'x, -y-1/2, z-1/2'

loop_
_atom_site_type_symbol
_atom_site_label
_atom_site_fract_x
_atom_site_fract_y
_atom_site_fract_z
_atom_site_U_iso_or_equiv
_atom_site_adp_type
_atom_site_calc_flag
_atom_site_refinement_flags_adp
_atom_site_refinement_flags_occupancy
_atom_site_refinement_flags_posn
_atom_site_occupancy
_atom_site_disorder_assembly
_atom_site_disorder_group
N N1 0.75001(10) 0.8763(2) 0.45552(11) 0.0188(3) Uani d . . . 1 . .
H H1N1 0.7322(15) 0.966(3) 0.5045(17) 0.028 Uiso d U . . 1 . .
C C2 0.86391(11) 0.8831(2) 0.47064(13) 0.0198(4) Uani d . . . 1 . .
H H2A 0.8987 0.8299 0.5487 0.024 Uiso calc U . R 1 . .
H H2B 0.8868 1.0304 0.464 0.024 Uiso calc U . R 1 . .
C C3 0.89423(11) 0.7477(2) 0.37818(13) 0.0186(4) Uani d . . . 1 . .
H H3A 0.971 0.7508 0.3888 0.022 Uiso calc U . R 1 . .
H H3B 0.8623 0.8065 0.3005 0.022 Uiso calc U . R 1 . .
C C4 0.85832(11) 0.5197(2) 0.38425(12) 0.0165(4) Uani d . . . 1 . .
H H4 0.8971 0.4587 0.46 0.02 Uiso calc U . R 1 . .
C C5 0.74171(12) 0.5151(2) 0.38154(13) 0.0193(4) Uani d . . . 1 . .
H H5A 0.7014 0.5585 0.3036 0.023 Uiso calc U . R 1 . .
H H5B 0.721 0.3691 0.3956 0.023 Uiso calc U . R 1 . .
C C6 0.71514(12) 0.6610(3) 0.47265(14) 0.0224(4) Uani d . . . 1 . .
H H6A 0.6388 0.6603 0.4659 0.027 Uiso calc U . R 1 . .
H H6B 0.75 0.6107 0.5513 0.027 Uiso calc U . R 1 . .
C C7 0.88332(14) 0.3869(3) 0.28674(14) 0.0277(4) Uani d . . . 1 . .
H H7A 0.8473 0.4458 0.2115 0.042 Uiso calc U . R 1 . .
H H7B 0.8599 0.2415 0.293 0.042 Uiso calc U . R 1 . .
H H7C 0.9588 0.3881 0.2931 0.042 Uiso calc U . R 1 . .
O O1 0.62487(9) 1.02283(16) 0.24612(9) 0.0175(3) Uani d . . . 1 . .
H H1O1 0.6655(16) 0.981(3) 0.3061(18) 0.026 Uiso d U . . 1 . .
H H2O1 0.5951(15) 0.924(3) 0.2131(17) 0.026 Uiso d U . . 1 . .
O O2 0.51274(9) 0.68766(17) 0.13357(9) 0.0180(3) Uani d . . . 1 . .
H H1O2 0.4705(16) 0.650(3) 0.1735(17) 0.027 Uiso d U . . 1 . .
H H2O2 0.5501(16) 0.587(3) 0.1278(17) 0.027 Uiso d U . . 1 . .
O O3 0.62387(9) 0.34052(17) 0.08458(10) 0.0196(3) Uani d . . D 1 . .
H H1O3 0.5857(14) 0.303(3) 0.0219(15) 0.029 Uiso d U . D 1 . .
H H2O3 0.6320(15) 0.251(4) 0.1310(18) 0.029 Uiso d U . . 1 . .

loop_
_atom_site_aniso_label
_atom_site_aniso_U_11
_atom_site_aniso_U_22
_atom_site_aniso_U_33
_atom_site_aniso_U_12
_atom_site_aniso_U_13
_atom_site_aniso_U_23
N1 0.0204(7) 0.0183(7) 0.0171(6) 0.0036(5) 0.0031(5) -0.0051(5)
C2 0.0200(8) 0.0170(7) 0.0189(8) -0.0030(6) -0.0024(6) -0.0008(6)
C3 0.0143(7) 0.0224(8) 0.0191(7) -0.0007(6) 0.0036(5) 0.0036(6)
C4 0.0194(8) 0.0167(7) 0.0125(7) 0.0048(6) 0.0022(5) 0.0026(5)
C5 0.0203(8) 0.0156(7) 0.0223(8) -0.0041(6) 0.0057(6) -0.0021(6)
C6 0.0205(8) 0.0259(8) 0.0237(8) -0.0022(6) 0.0107(6) -0.0008(6)
C7 0.0354(9) 0.0270(9) 0.0216(8) 0.0125(7) 0.0086(7) -0.0002(6)
O1 0.0224(6) 0.0118(5) 0.0162(6) -0.0019(4) 0.0004(4) -0.0005(4)
O2 0.0203(6) 0.0155(6) 0.0180(6) -0.0014(4) 0.0040(4) -0.0011(4)
O3 0.0267(6) 0.0177(6) 0.0134(5) -0.0010(4) 0.0025(4) 0.0032(4)

loop_
_atom_type_symbol
_atom_type_description
_atom_type_scat_dispersion_real
_atom_type_scat_dispersion_imag
_atom_type_scat_source
C C 0.0033 0.0016 'International Tables Vol C Tables 4.2.6.8 and 6.1.1.4'
N N 0.0061 0.0033 'International Tables Vol C Tables 4.2.6.8 and 6.1.1.4'
O O 0.0106 0.0060 'International Tables Vol C Tables 4.2.6.8 and 6.1.1.4'
H H 0.0000 0.0000 'International Tables Vol C Tables 4.2.6.8 and 6.1.1.4'

loop_
_geom_angle_atom_site_label_1
_geom_angle_atom_site_label_2
_geom_angle_atom_site_label_3
_geom_angle_site_symmetry_1
_geom_angle_site_symmetry_3
_geom_angle
_geom_angle_publ_flag
C6 N1 C2 . . 110.73(12) ?
C6 N1 H1N1 . . 111.7(13) ?
C2 N1 H1N1 . . 108.8(12) ?
N1 C2 C3 . . 109.27(11) ?
N1 C2 H2A . . 109.8 ?
C3 C2 H2A . . 109.8 ?
N1 C2 H2B . . 109.8 ?
C3 C2 H2B . . 109.8 ?
H2A C2 H2B . . 108.3 ?
C2 C3 C4 . . 111.36(12) ?
C2 C3 H3A . . 109.4 ?
C4 C3 H3A . . 109.4 ?
C2 C3 H3B . . 109.4 ?
C4 C3 H3B . . 109.4 ?
H3A C3 H3B . . 108.0 ?
C7 C4 C3 . . 111.21(12) ?
C7 C4 C5 . . 111.58(12) ?
C3 C4 C5 . . 109.75(11) ?
C7 C4 H4 . . 108.1 ?
C3 C4 H4 . . 108.1 ?
C5 C4 H4 . . 108.1 ?
C6 C5 C4 . . 111.74(12) ?
C6 C5 H5A . . 109.3 ?
C4 C5 H5A . . 109.3 ?
C6 C5 H5B . . 109.3 ?
C4 C5 H5B . . 109.3 ?
H5A C5 H5B . . 107.9 ?
N1 C6 C5 . . 109.56(12) ?
N1 C6 H6A . . 109.8 ?
C5 C6 H6A . . 109.8 ?
N1 C6 H6B . . 109.8 ?
C5 C6 H6B . . 109.8 ?
H6A C6 H6B . . 108.2 ?
C4 C7 H7A . . 109.5 ?
C4 C7 H7B . . 109.5 ?
H7A C7 H7B . . 109.5 ?
C4 C7 H7C . . 109.5 ?
H7A C7 H7C . . 109.5 ?
H7B C7 H7C . . 109.5 ?
H1O1 O1 H2O1 . . 108.2(19) ?
H1O2 O2 H2O2 . . 108.2(19) ?
H1O3 O3 H2O3 . . 112.(2) ?

loop_
_geom_bond_atom_site_label_1
_geom_bond_atom_site_label_2
_geom_bond_site_symmetry_2
_geom_bond_distance
_geom_bond_publ_flag
N1 C6 . 1.469(2) ?
N1 C2 . 1.470(2) ?
N1 H1N1 . 0.88(2) ?
C2 C3 . 1.517(2) ?
C2 H2A . 0.99 ?
C2 H2B . 0.99 ?
C3 C4 . 1.527(2) ?
C3 H3A . 0.99 ?
C3 H3B . 0.99 ?
C4 C7 . 1.527(2) ?
C4 C5 . 1.530(2) ?
C4 H4 . 1.0 ?
C5 C6 . 1.523(2) ?
C5 H5A . 0.99 ?
C5 H5B . 0.99 ?
C6 H6A . 0.99 ?
C6 H6B . 0.99 ?
C7 H7A . 0.98 ?
C7 H7B . 0.98 ?
C7 H7C . 0.98 ?
O1 H1O1 . 0.83(2) ?
O1 H2O1 . 0.79(2) ?
O2 H1O2 . 0.84(2) ?
O2 H2O2 . 0.82(2) ?
O3 H1O3 . 0.828(15) ?
O3 H2O3 . 0.78(2) ?

loop_
_geom_hbond_atom_site_label_D
_geom_hbond_atom_site_label_H
_geom_hbond_atom_site_label_A
_geom_hbond_site_symmetry_A
_geom_hbond_distance_DH
_geom_hbond_distance_HA
_geom_hbond_distance_DA
_geom_hbond_angle_DHA
_geom_hbond_publ_flag
N1 H1N1 O3 4_576 0.88(2) 2.25(2) 3.0848(17) 156.8(17) ?
O1 H1O1 N1 . 0.83(2) 1.97(2) 2.7949(17) 174.2(19) ?
O1 H2O1 O2 . 0.79(2) 1.96(2) 2.7472(15) 176.(2) ?
O2 H1O2 O1 2_645 0.84(2) 1.92(2) 2.7613(16) 171.3(19) ?
O2 H2O2 O3 . 0.82(2) 1.97(2) 2.7788(16) 169.4(19) ?
O3 H1O3 O2 3_665 0.828(15) 1.989(16) 2.7862(15) 161.3(19) ?
O3 H2O3 O1 1_545 0.78(2) 2.01(2) 2.7758(16) 170.(2) ?

loop_
_geom_torsion_atom_site_label_1
_geom_torsion_atom_site_label_2
_geom_torsion_atom_site_label_3
_geom_torsion_atom_site_label_4
_geom_torsion_site_symmetry_1
_geom_torsion_site_symmetry_2
_geom_torsion_site_symmetry_3
_geom_torsion_site_symmetry_4
_geom_torsion
_geom_torsion_publ_flag
C6 N1 C2 C3 . . . . 63.16(15) ?
N1 C2 C3 C4 . . . . -58.38(15) ?
C2 C3 C4 C7 . . . . 176.70(12) ?
C2 C3 C4 C5 . . . . 52.74(15) ?
C7 C4 C5 C6 . . . . -175.51(12) ?
C3 C4 C5 C6 . . . . -51.77(16) ?
C2 N1 C6 C5 . . . . -62.10(16) ?
C4 C5 C6 N1 . . . . 56.41(16) ?
